data_7159486
loop_
_publ_author_name
'Pandey, Krishna'
'Bhatia, Prachi'
'Mohammad, Khwaja'
'Ghule, Vikas D.'
'Kumar, Dheeraj'

_publ_section_title
;
 Polynitro-functionalized 4-phenyl-1<i>H</i>-pyrazoles as heat-resistant
 explosives.
;
_journal_issue 32
_journal_name_full 'Organic &amp; biomolecular chemistry'
_journal_page_first 6604
_journal_page_last 6616
_journal_paper_doi 10.1039/d3ob00949a
_journal_volume 21
_journal_year 2023
_chemical_formula_moiety 'C10 H5 N7 O10'
_chemical_formula_sum 'C10 H5 N7 O10'
_chemical_formula_weight 383.21
_space_group_crystal_system monoclinic
_space_group_IT_number 14
_space_group_name_Hall '-P 2yn'
_space_group_name_H-M_alt 'P 1 21/n 1'
_atom_sites_solution_hydrogens geom
_audit_creation_method SHELXL-2018/3
_audit_update_record
;
2022-06-09 deposited with the CCDC.	2023-07-20 downloaded from the CCDC.
;
_cell_angle_alpha 90
_cell_angle_beta 106.903(15)
_cell_angle_gamma 90
_cell_formula_units_Z 4
_cell_length_a 6.911(2)
_cell_length_b 20.066(7)
_cell_length_c 11.124(4)
_cell_measurement_reflns_used 8317
_cell_measurement_temperature 299(2)
_cell_measurement_theta_max 0.972
_cell_measurement_theta_min 0.965
_cell_volume 1476.0(9)
_computing_cell_refinement 'Bruker SAINT'
_computing_data_collection 'Bruker APEX2'
_computing_data_reduction 'Bruker SAINT'
_computing_molecular_graphics 'Bruker SHELXTL'
_computing_publication_material 'Bruker SHELXTL'
_computing_structure_refinement 'SHELXL-2018/3 (Sheldrick, 2018)'
_computing_structure_solution 'SHELXT 2014/5 (Sheldrick, 2014)'
_diffrn_ambient_temperature 299(2)
_diffrn_measured_fraction_theta_full 1.000
_diffrn_measured_fraction_theta_max 0.997
_diffrn_measurement_device_type 'Bruker APEX-II CCD'
_diffrn_measurement_method '\f and \w scans'
_diffrn_radiation_type MoK\a
_diffrn_radiation_wavelength 0.71073
_diffrn_reflns_av_R_equivalents 0.0551
_diffrn_reflns_av_unetI/netI 0.0207
_diffrn_reflns_Laue_measured_fraction_full 1.000
_diffrn_reflns_Laue_measured_fraction_max 0.997
_diffrn_reflns_limit_h_max 9
_diffrn_reflns_limit_h_min -9
_diffrn_reflns_limit_k_max 26
_diffrn_reflns_limit_k_min -26
_diffrn_reflns_limit_l_max 14
_diffrn_reflns_limit_l_min -14
_diffrn_reflns_number 47494
_diffrn_reflns_point_group_measured_fraction_full 1.000
_diffrn_reflns_point_group_measured_fraction_max 0.997
_diffrn_reflns_theta_full 25.242
_diffrn_reflns_theta_max 28.311
_diffrn_reflns_theta_min 2.030
_exptl_absorpt_coefficient_mu 0.157
_exptl_absorpt_correction_type multi-scan
_exptl_crystal_colour yellow
_exptl_crystal_density_diffrn 1.724
_exptl_crystal_description needle
_exptl_crystal_F_000 776
_exptl_crystal_size_max 0.23
_exptl_crystal_size_mid 0.20
_exptl_crystal_size_min 0.18
_exptl_transmission_factor_max 0.972
_exptl_transmission_factor_min 0.965
_refine_diff_density_max 0.419
_refine_diff_density_min -0.345
_refine_diff_density_rms 0.042
_refine_ls_extinction_method none
_refine_ls_goodness_of_fit_ref 0.923
_refine_ls_hydrogen_treatment constr
_refine_ls_matrix_type full
_refine_ls_number_parameters 245
_refine_ls_number_reflns 3658
_refine_ls_number_restraints 0
_refine_ls_restrained_S_all 0.923
_refine_ls_R_factor_all 0.0647
_refine_ls_R_factor_gt 0.0478
_refine_ls_shift/su_max 0.000
_refine_ls_shift/su_mean 0.000
_refine_ls_structure_factor_coef Fsqd
_refine_ls_weighting_details 'w=1/[\s^2^(Fo^2^)+(0.1000P)^2^+0.5101P] where P=(Fo^2^+2Fc^2^)/3'
_refine_ls_weighting_scheme calc
_refine_ls_wR_factor_gt 0.1454
_refine_ls_wR_factor_ref 0.1557
_reflns_Friedel_coverage 0.000
_reflns_number_gt 2778
_reflns_number_total 3669
_reflns_threshold_expression 'I > 2\s(I)'
_cod_data_source_file d3ob00949a2.cif
_cod_data_source_block compd6
_cod_depositor_comments 'Adding full bibliography for 7159486--7159487.cif.'
_cod_original_sg_symbol_H-M 'P 21/n'
_cod_database_code 7159486
_shelx_shelxl_version_number 2018/3
_shelx_space_group_comment
;
The symmetry employed for this shelxl refinement is uniquely defined
by the following loop, which should always be used as a source of
symmetry information in preference to the above space-group names.
They are only intended as comments.
;

loop_
_space_group_symop_operation_xyz
'x, y, z'
'-x+1/2, y+1/2, -z+1/2'
'-x, -y, -z'
'x-1/2, -y-1/2, z-1/2'

loop_
_atom_site_label
_atom_site_type_symbol
_atom_site_fract_x
_atom_site_fract_y
_atom_site_fract_z
_atom_site_U_iso_or_equiv
_atom_site_adp_type
_atom_site_occupancy
_atom_site_site_symmetry_order
_atom_site_calc_flag
_atom_site_refinement_flags_posn
_atom_site_refinement_flags_adp
_atom_site_refinement_flags_occupancy
_atom_site_disorder_assembly
_atom_site_disorder_group
N1 N 0.3339(2) 0.54324(7) 0.24352(13) 0.0365(3) Uani 1 1 d . . . . .
N2 N 0.5124(2) 0.53592(7) 0.32926(14) 0.0384(3) Uani 1 1 d . . . . .
O2 O 0.8192(2) 0.54051(8) 0.53716(17) 0.0623(4) Uani 1 1 d . . . . .
O1 O 0.6709(2) 0.61554(10) 0.61694(16) 0.0656(5) Uani 1 1 d . . . . .
O10 O 0.0460(3) 0.83579(8) 0.41270(17) 0.0700(5) Uani 1 1 d . . . . .
N3 N 0.6758(2) 0.57711(8) 0.53382(16) 0.0416(4) Uani 1 1 d . . . . .
N7 N 0.0412(3) 0.81686(8) 0.51613(17) 0.0463(4) Uani 1 1 d . . . . .
O5 O 0.1689(3) 0.55924(9) 0.80851(16) 0.0715(5) Uani 1 1 d . . . . .
O9 O -0.0140(3) 0.85088(8) 0.58981(18) 0.0695(5) Uani 1 1 d . . . . .
N5 N 0.1146(3) 0.61653(9) 0.79481(15) 0.0475(4) Uani 1 1 d . . . . .
O6 O 0.0380(3) 0.64565(10) 0.86453(17) 0.0775(6) Uani 1 1 d . . . . .
N6 N -0.0050(3) 0.75624(9) 0.74602(17) 0.0527(4) Uani 1 1 d . . . . .
O7 O 0.1111(3) 0.78174(10) 0.83765(16) 0.0740(5) Uani 1 1 d . . . . .
O8 O -0.1885(3) 0.75859(10) 0.71659(19) 0.0764(6) Uani 1 1 d . . . . .
N4 N 0.0128(3) 0.60202(10) 0.21278(17) 0.0547(5) Uani 1 1 d . . . . .
C4 C 0.5004(2) 0.57327(8) 0.42534(16) 0.0332(3) Uani 1 1 d . . . . .
C5 C 0.2401(2) 0.64625(8) 0.49518(15) 0.0322(3) Uani 1 1 d . . . . .
C3 C 0.3146(2) 0.60555(8) 0.40653(15) 0.0330(3) Uani 1 1 d . . . . .
C6 C 0.2196(3) 0.61639(8) 0.60346(15) 0.0343(3) Uani 1 1 d . . . . .
H6 H 0.258387 0.572256 0.621402 0.041 Uiso 1 1 calc R U . . .
C10 C 0.1833(3) 0.71213(9) 0.46968(16) 0.0357(4) Uani 1 1 d . . . . .
H10 H 0.197694 0.732490 0.397660 0.043 Uiso 1 1 calc R U . . .
O3 O -0.0515(3) 0.58238(13) 0.10769(18) 0.0917(7) Uani 1 1 d . . . . .
C8 C 0.0830(3) 0.71890(9) 0.66031(16) 0.0369(4) Uani 1 1 d . . . . .
C2 C 0.2138(3) 0.58462(9) 0.28692(16) 0.0368(4) Uani 1 1 d . . . . .
C9 C 0.1052(3) 0.74763(8) 0.55162(16) 0.0359(4) Uani 1 1 d . . . . .
C7 C 0.1412(3) 0.65248(9) 0.68465(15) 0.0359(4) Uani 1 1 d . . . . .
C1 C 0.2955(4) 0.50524(10) 0.12565(19) 0.0526(5) Uani 1 1 d . . . . .
H1A H 0.413063 0.479426 0.126961 0.079 Uiso 1 1 calc R U . . .
H1B H 0.266074 0.535524 0.055850 0.079 Uiso 1 1 calc R U . . .
H1C H 0.182427 0.476009 0.117309 0.079 Uiso 1 1 calc R U . . .
O4 O -0.0840(4) 0.63596(19) 0.2624(3) 0.1603(17) Uani 1 1 d . . . . .

loop_
_atom_site_aniso_label
_atom_site_aniso_U_11
_atom_site_aniso_U_22
_atom_site_aniso_U_33
_atom_site_aniso_U_23
_atom_site_aniso_U_13
_atom_site_aniso_U_12
N1 0.0496(8) 0.0313(7) 0.0309(7) -0.0021(5) 0.0152(6) 0.0019(6)
N2 0.0448(8) 0.0327(7) 0.0406(8) -0.0010(6) 0.0172(6) 0.0008(6)
O2 0.0391(7) 0.0573(9) 0.0818(12) -0.0054(8) 0.0039(7) 0.0058(6)
O1 0.0526(8) 0.0816(11) 0.0546(9) -0.0259(9) 0.0029(7) -0.0007(8)
O10 0.0999(14) 0.0499(9) 0.0669(11) 0.0185(8) 0.0349(10) 0.0220(9)
N3 0.0384(7) 0.0386(8) 0.0457(9) -0.0014(7) 0.0089(6) -0.0059(6)
N7 0.0501(9) 0.0367(8) 0.0518(10) -0.0006(7) 0.0141(7) 0.0088(7)
O5 0.1066(14) 0.0592(10) 0.0565(10) 0.0226(8) 0.0360(10) 0.0050(10)
O9 0.0912(12) 0.0500(9) 0.0733(11) -0.0072(8) 0.0333(10) 0.0254(8)
N5 0.0556(9) 0.0571(10) 0.0329(8) 0.0030(7) 0.0178(7) -0.0085(8)
O6 0.1127(15) 0.0876(13) 0.0521(9) 0.0060(9) 0.0552(10) 0.0035(11)
N6 0.0656(11) 0.0539(10) 0.0490(10) -0.0126(8) 0.0330(9) 0.0012(8)
O7 0.1002(14) 0.0733(12) 0.0520(9) -0.0293(9) 0.0278(9) -0.0080(10)
O8 0.0658(10) 0.0932(14) 0.0856(13) -0.0206(11) 0.0460(10) 0.0074(9)
N4 0.0520(10) 0.0608(11) 0.0429(9) -0.0105(8) 0.0005(8) 0.0105(8)
C4 0.0383(8) 0.0287(7) 0.0338(8) -0.0005(6) 0.0125(6) -0.0026(6)
C5 0.0353(7) 0.0336(8) 0.0298(7) -0.0032(6) 0.0129(6) -0.0002(6)
C3 0.0384(8) 0.0309(7) 0.0321(8) -0.0007(6) 0.0140(7) -0.0006(6)
C6 0.0399(8) 0.0324(8) 0.0314(8) -0.0004(6) 0.0117(6) -0.0017(6)
C10 0.0432(8) 0.0350(8) 0.0321(8) 0.0015(6) 0.0159(7) 0.0015(7)
O3 0.0817(13) 0.1315(19) 0.0445(10) -0.0181(11) -0.0091(9) 0.0260(12)
C8 0.0402(8) 0.0407(9) 0.0333(8) -0.0085(7) 0.0162(7) -0.0001(7)
C2 0.0440(9) 0.0344(8) 0.0327(8) -0.0012(7) 0.0123(7) 0.0021(7)
C9 0.0391(8) 0.0326(8) 0.0373(9) -0.0021(7) 0.0134(7) 0.0031(6)
C7 0.0403(8) 0.0404(9) 0.0289(8) 0.0003(7) 0.0133(6) -0.0049(7)
C1 0.0776(14) 0.0470(11) 0.0350(10) -0.0126(8) 0.0191(9) -0.0014(10)
O4 0.0778(15) 0.250(4) 0.113(2) -0.107(2) -0.0350(14) 0.087(2)

loop_
_atom_type_symbol
_atom_type_description
_atom_type_scat_dispersion_real
_atom_type_scat_dispersion_imag
_atom_type_scat_source
C C 0.0033 0.0016 'International Tables Vol C Tables 4.2.6.8 and 6.1.1.4'
H H 0.0000 0.0000 'International Tables Vol C Tables 4.2.6.8 and 6.1.1.4'
N N 0.0061 0.0033 'International Tables Vol C Tables 4.2.6.8 and 6.1.1.4'
O O 0.0106 0.0060 'International Tables Vol C Tables 4.2.6.8 and 6.1.1.4'

loop_
_geom_angle_atom_site_label_1
_geom_angle_atom_site_label_2
_geom_angle_atom_site_label_3
_geom_angle
_geom_angle_site_symmetry_1
_geom_angle_site_symmetry_3
_geom_angle_publ_flag
N2 N1 C2 110.36(14) . . ?
N2 N1 C1 118.08(15) . . ?
C2 N1 C1 131.49(17) . . ?
C4 N2 N1 104.66(14) . . ?
O1 N3 O2 124.08(17) . . ?
O1 N3 C4 117.95(16) . . ?
O2 N3 C4 117.96(16) . . ?
O9 N7 O10 124.25(18) . . ?
O9 N7 C9 118.58(17) . . ?
O10 N7 C9 117.17(16) . . ?
O5 N5 O6 123.95(18) . . ?
O5 N5 C7 117.43(16) . . ?
O6 N5 C7 118.62(18) . . ?
O7 N6 O8 126.44(19) . . ?
O7 N6 C8 117.46(18) . . ?
O8 N6 C8 116.09(18) . . ?
O3 N4 O4 122.8(2) . . ?
O3 N4 C2 120.39(19) . . ?
O4 N4 C2 116.78(18) . . ?
N2 C4 C3 114.24(15) . . ?
N2 C4 N3 118.01(15) . . ?
C3 C4 N3 127.74(15) . . ?
C10 C5 C6 119.69(15) . . ?
C10 C5 C3 121.47(14) . . ?
C6 C5 C3 118.79(15) . . ?
C2 C3 C4 100.83(14) . . ?
C2 C3 C5 129.42(15) . . ?
C4 C3 C5 129.55(15) . . ?
C7 C6 C5 119.85(16) . . ?
C7 C6 H6 120.1 . . ?
C5 C6 H6 120.1 . . ?
C9 C10 C5 119.87(15) . . ?
C9 C10 H10 120.1 . . ?
C5 C10 H10 120.1 . . ?
C9 C8 C7 117.87(15) . . ?
C9 C8 N6 121.50(17) . . ?
C7 C8 N6 120.60(16) . . ?
N1 C2 C3 109.90(15) . . ?
N1 C2 N4 122.22(16) . . ?
C3 C2 N4 127.88(16) . . ?
C10 C9 C8 121.52(16) . . ?
C10 C9 N7 116.87(16) . . ?
C8 C9 N7 121.59(15) . . ?
C6 C7 C8 121.20(15) . . ?
C6 C7 N5 116.86(16) . . ?
C8 C7 N5 121.89(15) . . ?
N1 C1 H1A 109.5 . . ?
N1 C1 H1B 109.5 . . ?
H1A C1 H1B 109.5 . . ?
N1 C1 H1C 109.5 . . ?
H1A C1 H1C 109.5 . . ?
H1B C1 H1C 109.5 . . ?

loop_
_geom_bond_atom_site_label_1
_geom_bond_atom_site_label_2
_geom_bond_distance
_geom_bond_site_symmetry_2
_geom_bond_publ_flag
N1 N2 1.330(2) . ?
N1 C2 1.358(2) . ?
N1 C1 1.473(2) . ?
N2 C4 1.327(2) . ?
O2 N3 1.225(2) . ?
O1 N3 1.212(2) . ?
O10 N7 1.221(2) . ?
N3 C4 1.443(2) . ?
N7 O9 1.210(2) . ?
N7 C9 1.476(2) . ?
O5 N5 1.205(3) . ?
N5 O6 1.209(2) . ?
N5 C7 1.479(2) . ?
N6 O7 1.212(2) . ?
N6 O8 1.215(3) . ?
N6 C8 1.476(2) . ?
N4 O3 1.190(3) . ?
N4 O4 1.196(3) . ?
N4 C2 1.437(2) . ?
C4 C3 1.399(2) . ?
C5 C10 1.385(2) . ?
C5 C6 1.389(2) . ?
C5 C3 1.483(2) . ?
C3 C2 1.376(2) . ?
C6 C7 1.385(2) . ?
C6 H6 0.9300 . ?
C10 C9 1.384(2) . ?
C10 H10 0.9300 . ?
C8 C9 1.387(3) . ?
C8 C7 1.396(3) . ?
C1 H1A 0.9600 . ?
C1 H1B 0.9600 . ?
C1 H1C 0.9600 . ?
